data_2005341
loop_
_publ_author_name
'Kleinke, H.'
'Franzen, H. F.'

_publ_section_title
;
 The Binary Hafnium Phosphide Hf~3~P~2~
;
_journal_issue 9
_journal_name_full 'Acta Crystallographica Section C'
_journal_page_first 2127
_journal_page_last 2129
_journal_paper_doi 10.1107/S0108270196004969
_journal_volume 52
_journal_year 1996
_chemical_formula_sum 'Hf3 P2'
_chemical_formula_weight 597.41
_chemical_name_common hafniumphoshide
_chemical_name_systematic
;
 Trihafniumdiphosphide
;
_space_group_IT_number 62
_symmetry_cell_setting orthorhombic
_symmetry_space_group_name_Hall '-P 2ac 2n'
_symmetry_space_group_name_H-M 'P n m a'
_audit_creation_method SHELXL
_cell_angle_alpha 90.00
_cell_angle_beta 90.00
_cell_angle_gamma 90.00
_cell_formula_units_Z 4
_cell_length_a 10.128(2)
_cell_length_b 3.5707(6)
_cell_length_c 9.868(2)
_cell_measurement_reflns_used 18
_cell_measurement_temperature 293(2)
_cell_measurement_theta_max 23.41
_cell_measurement_theta_min 6.4
_cell_volume 356.87(12)
_computing_cell_refinement 'MSC/AFC Diffractometer Control Software'
_computing_data_collection
;MSC/AFC Diffractometer Control Software (Molecular Structure Corporation,
 1993)
;
_computing_data_reduction 'TEXSAN (Molecular Structure Corporation, 1989)'
_computing_molecular_graphics 'ATOMS (Dowty, 1991)'
_computing_publication_material SHELXL93
_computing_structure_refinement 'SHELXL93 (Sheldrick, 1993)'
_computing_structure_solution 'SHELXS86 (Sheldrick, 1985)'
_diffrn_ambient_temperature 293(2)
_diffrn_measurement_device 'Rigaku AFC6R'
_diffrn_measurement_method 2\q/\w
_diffrn_radiation_monochromator graphite
_diffrn_radiation_source 'normal-focus sealed tube with rotating anode '
_diffrn_radiation_type MoK\a
_diffrn_radiation_wavelength 0.71069
_diffrn_reflns_av_R_equivalents 0.077
_diffrn_reflns_av_sigmaI/netI 0.076
_diffrn_reflns_limit_h_max 12
_diffrn_reflns_limit_h_min 0
_diffrn_reflns_limit_k_max 5
_diffrn_reflns_limit_k_min -3
_diffrn_reflns_limit_l_max 13
_diffrn_reflns_limit_l_min -13
_diffrn_reflns_number 1457
_diffrn_reflns_theta_max 30.06
_diffrn_reflns_theta_min 2.88
_diffrn_standards_decay_% 0
_diffrn_standards_interval_count 150
_diffrn_standards_number 3
_exptl_absorpt_coefficient_mu 87.674
_exptl_absorpt_correction_T_max 0.99
_exptl_absorpt_correction_T_min 0.44
_exptl_absorpt_correction_type '\y scan'
_exptl_crystal_colour black
_exptl_crystal_density_diffrn 11.119
_exptl_crystal_description needle-like
_exptl_crystal_F_000 984
_exptl_crystal_size_max 0.1
_exptl_crystal_size_mid 0.01
_exptl_crystal_size_min 0.01
_refine_diff_density_max 3.377
_refine_diff_density_min -3.190
_refine_ls_extinction_coef 0.00014(11)
_refine_ls_extinction_method 'SHELXL93 (Sheldrick, 1993)'
_refine_ls_goodness_of_fit_all 1.085
_refine_ls_goodness_of_fit_obs 1.160
_refine_ls_matrix_type full
_refine_ls_number_parameters 32
_refine_ls_number_reflns 548
_refine_ls_number_restraints 0
_refine_ls_restrained_S_all 1.085
_refine_ls_restrained_S_obs 1.160
_refine_ls_R_factor_all 0.0428
_refine_ls_R_factor_obs 0.0293
_refine_ls_shift/esd_max 0.000
_refine_ls_shift/esd_mean 0.000
_refine_ls_structure_factor_coef Fsqd
_refine_ls_weighting_details 'w = 1/[\s^2^(Fo^2^)+1.3185P] where P=(Fo^2^+2Fc^2^)/3'
_refine_ls_weighting_scheme calc
_refine_ls_wR_factor_all 0.0574
_refine_ls_wR_factor_obs 0.0548
_reflns_number_observed 443
_reflns_number_total 548
_reflns_observed_criterion >2sigma(I)
_cod_data_source_file br1144.cif
_cod_data_source_block hf3p2
_cod_depositor_comments
;
The following automatic conversions were performed:
'_symmetry_cell_setting' value 'Orthorhombic' changed to 'orthorhombic'
according to '/home/saulius/struct/CIF-dictionaries/cif_core.dic'
dictionary named 'cif_core.dic' version 2.4.1 from 2010-06-29.

Automatic conversion script
Id: cif_fix_enum 1527 2010-12-29 10:47:43Z saulius 

The following automatic conversions were performed:

'_symmetry_cell_setting' value 'Orthorhombic' changed to
'orthorhombic' according to
/home/saulius/struct/CIF-dictionaries/cif_core.dic dictionary named
'cif_core.dic' version 2.4.1 from 2010-06-29.

Automatic conversion script
Id: cif_fix_values 1715 2011-07-08 13:25:40Z adriana 

The following automatic conversions were performed:

'_refine_ls_weighting_scheme' value 'calc w =
1/[\s^2^(Fo^2^)+1.3185P] where P=(Fo^2^+2Fc^2^)/3' was changed to
'calc'. New tag '_refine_ls_weighting_details' was created. The value
of the new tag was set to 'w = 1/[\s^2^(Fo^2^)+1.3185P] where
P=(Fo^2^+2Fc^2^)/3'.

Automatic conversion script
Id: cif_fix_values 3143 2015-03-26 13:38:13Z robertas 
;
_cod_database_code 2005341

loop_
_symmetry_equiv_pos_as_xyz
'x, y, z'
'x+1/2, -y+1/2, -z+1/2'
'-x, y+1/2, -z'
'-x+1/2, -y, z+1/2'
'-x, -y, -z'
'-x-1/2, y-1/2, z-1/2'
'x, -y-1/2, z'
'x-1/2, y, -z-1/2'

loop_
_atom_site_aniso_label
_atom_site_aniso_U_11
_atom_site_aniso_U_22
_atom_site_aniso_U_33
_atom_site_aniso_U_12
_atom_site_aniso_U_13
_atom_site_aniso_U_23
Hf1 0.0043(3) 0.0008(3) 0.0045(4) 0.000 -0.0002(2) 0.000
Hf2 0.0043(4) 0.0021(3) 0.0034(4) 0.000 -0.0007(2) 0.000
Hf3 0.0033(3) 0.0041(4) 0.0040(3) 0.000 -0.0014(3) 0.000
P1 0.003(2) 0.009(2) 0.006(2) 0.000 -0.0017(14) 0.000
P2 0.001(2) 0.009(2) 0.001(2) 0.000 -0.0007(13) 0.000

loop_
_atom_site_label
_atom_site_occupancy
_atom_site_fract_x
_atom_site_fract_y
_atom_site_fract_z
_atom_site_U_iso_or_equiv
_atom_site_thermal_displace_type
_atom_site_calc_flag
_atom_site_refinement_flags
_atom_site_type_symbol
Hf1 1 0.04686(6) 0.2500 0.12605(6) 0.0032(2) Uani d S Hf
Hf2 1 0.37636(7) 0.2500 0.06432(5) 0.0033(2) Uani d S Hf
Hf3 1 0.21585(7) 0.2500 0.79665(6) 0.0038(2) Uani d S Hf
P1 1 0.3066(4) 0.2500 0.4991(4) 0.0059(8) Uani d S P
P2 1 0.4729(4) 0.2500 0.8203(4) 0.0039(9) Uani d S P

loop_
_atom_type_symbol
_atom_type_description
_atom_type_scat_dispersion_real
_atom_type_scat_dispersion_imag
_atom_type_scat_source
P P 0.1023 0.0942 'International Tables Vol C Tables 4.2.6.8 and 6.1.1.4'
Hf Hf -0.5830 6.1852 'International Tables Vol C Tables 4.2.6.8 and 6.1.1.4'

loop_
_geom_angle_atom_site_label_1
_geom_angle_atom_site_label_2
_geom_angle_atom_site_label_3
_geom_angle_site_symmetry_1
_geom_angle_site_symmetry_3
_geom_angle
P2 Hf1 P2 6_665 6_655 85.62(11)
P2 Hf1 P1 6_665 6_665 85.96(9)
P2 Hf1 P1 6_655 6_665 148.13(12)
P2 Hf1 P1 6_665 6_655 148.13(12)
P2 Hf1 P1 6_655 6_655 85.96(9)
P1 Hf1 P1 6_665 6_655 85.17(11)
P2 Hf1 P1 6_665 2_455 105.21(11)
P2 Hf1 P1 6_655 2_455 105.21(11)
P1 Hf1 P1 6_665 2_455 106.67(9)
P1 Hf1 P1 6_655 2_455 106.67(9)
P2 Hf1 Hf1 6_665 5 157.24(10)
P2 Hf1 Hf1 6_655 5 99.51(6)
P1 Hf1 Hf1 6_665 5 100.07(8)
P1 Hf1 Hf1 6_655 5 54.63(8)
P1 Hf1 Hf1 2_455 5 52.04(6)
P2 Hf1 Hf1 6_665 5_565 99.51(6)
P2 Hf1 Hf1 6_655 5_565 157.24(10)
P1 Hf1 Hf1 6_665 5_565 54.63(8)
P1 Hf1 Hf1 6_655 5_565 100.07(8)
P1 Hf1 Hf1 2_455 5_565 52.04(6)
Hf1 Hf1 Hf1 5 5_565 67.69(3)
P2 Hf1 Hf3 6_665 5_556 97.93(9)
P2 Hf1 Hf3 6_655 5_556 53.22(9)
P1 Hf1 Hf3 6_665 5_556 158.63(8)
P1 Hf1 Hf3 6_655 5_556 101.40(6)
P1 Hf1 Hf3 2_455 5_556 52.00(6)
Hf1 Hf1 Hf3 5 5_556 68.82(2)
Hf1 Hf1 Hf3 5_565 5_556 104.03(3)
P2 Hf1 Hf3 6_665 5_566 53.22(9)
P2 Hf1 Hf3 6_655 5_566 97.93(9)
P1 Hf1 Hf3 6_665 5_566 101.40(6)
P1 Hf1 Hf3 6_655 5_566 158.63(8)
P1 Hf1 Hf3 2_455 5_566 52.00(6)
Hf1 Hf1 Hf3 5 5_566 104.03(3)
Hf1 Hf1 Hf3 5_565 5_566 68.82(2)
Hf3 Hf1 Hf3 5_556 5_566 65.65(2)
P2 Hf1 Hf2 6_665 . 101.88(9)
P2 Hf1 Hf2 6_655 . 101.88(9)
P1 Hf1 Hf2 6_665 . 50.30(7)
P1 Hf1 Hf2 6_655 . 50.30(7)
P1 Hf1 Hf2 2_455 . 142.76(8)
Hf1 Hf1 Hf2 5 . 98.74(3)
Hf1 Hf1 Hf2 5_565 . 98.74(3)
Hf3 Hf1 Hf2 5_556 . 146.748(11)
Hf3 Hf1 Hf2 5_566 . 146.748(11)
P2 Hf1 Hf3 6_665 6_665 48.88(9)
P2 Hf1 Hf3 6_655 6_665 92.80(8)
P1 Hf1 Hf3 6_665 6_665 59.17(8)
P1 Hf1 Hf3 6_655 6_665 101.01(8)
P1 Hf1 Hf3 2_455 6_665 147.75(2)
Hf1 Hf1 Hf3 5 6_665 151.28(3)
Hf1 Hf1 Hf3 5_565 6_665 107.34(2)
Hf3 Hf1 Hf3 5_556 6_665 137.18(2)
Hf3 Hf1 Hf3 5_566 6_665 99.78(2)
Hf2 Hf1 Hf3 . 6_665 53.11(2)
P2 Hf1 Hf3 6_665 6_655 92.80(8)
P2 Hf1 Hf3 6_655 6_655 48.88(9)
P1 Hf1 Hf3 6_665 6_655 101.01(8)
P1 Hf1 Hf3 6_655 6_655 59.17(8)
P1 Hf1 Hf3 2_455 6_655 147.75(2)
Hf1 Hf1 Hf3 5 6_655 107.34(2)
Hf1 Hf1 Hf3 5_565 6_655 151.28(3)
Hf3 Hf1 Hf3 5_556 6_655 99.78(2)
Hf3 Hf1 Hf3 5_566 6_655 137.18(2)
Hf2 Hf1 Hf3 . 6_655 53.11(2)
Hf3 Hf1 Hf3 6_665 6_655 62.64(2)
P2 Hf2 P2 1_554 5_666 100.61(9)
P2 Hf2 P2 1_554 5_656 100.61(9)
P2 Hf2 P2 5_666 5_656 86.29(12)
P2 Hf2 P1 1_554 6_655 92.16(11)
P2 Hf2 P1 5_666 6_655 167.11(12)
P2 Hf2 P1 5_656 6_655 93.11(9)
P2 Hf2 P1 1_554 6_665 92.16(11)
P2 Hf2 P1 5_666 6_665 93.11(9)
P2 Hf2 P1 5_656 6_665 167.11(12)
P1 Hf2 P1 6_655 6_665 84.61(12)
P2 Hf2 Hf3 1_554 6_665 144.201(11)
P2 Hf2 Hf3 5_666 6_665 56.73(9)
P2 Hf2 Hf3 5_656 6_665 104.56(8)
P1 Hf2 Hf3 6_655 6_665 111.25(8)
P1 Hf2 Hf3 6_665 6_665 64.85(8)
P2 Hf2 Hf3 1_554 6_655 144.201(11)
P2 Hf2 Hf3 5_666 6_655 104.56(8)
P2 Hf2 Hf3 5_656 6_655 56.73(9)
P1 Hf2 Hf3 6_655 6_655 64.85(8)
P1 Hf2 Hf3 6_665 6_655 111.25(8)
Hf3 Hf2 Hf3 6_665 6_655 71.60(2)
P2 Hf2 Hf3 1_554 1_554 53.70(9)
P2 Hf2 Hf3 5_666 1_554 132.69(6)
P2 Hf2 Hf3 5_656 1_554 132.69(6)
P1 Hf2 Hf3 6_655 1_554 55.04(7)
P1 Hf2 Hf3 6_665 1_554 55.04(7)
Hf3 Hf2 Hf3 6_665 1_554 118.64(2)
Hf3 Hf2 Hf3 6_655 1_554 118.64(2)
P2 Hf2 Hf2 1_554 5_665 50.46(7)
P2 Hf2 Hf2 5_666 5_665 50.15(8)
P2 Hf2 Hf2 5_656 5_665 95.34(8)
P1 Hf2 Hf2 6_655 5_665 142.59(9)
P1 Hf2 Hf2 6_665 5_665 94.13(7)
Hf3 Hf2 Hf2 6_665 5_665 101.71(2)
Hf3 Hf2 Hf2 6_655 5_665 146.17(3)
Hf3 Hf2 Hf2 1_554 5_665 93.99(3)
P2 Hf2 Hf2 1_554 5_655 50.46(7)
P2 Hf2 Hf2 5_666 5_655 95.34(8)
P2 Hf2 Hf2 5_656 5_655 50.15(8)
P1 Hf2 Hf2 6_655 5_655 94.13(7)
P1 Hf2 Hf2 6_665 5_655 142.59(9)
Hf3 Hf2 Hf2 6_665 5_655 146.17(3)
Hf3 Hf2 Hf2 6_655 5_655 101.71(2)
Hf3 Hf2 Hf2 1_554 5_655 93.99(3)
Hf2 Hf2 Hf2 5_665 5_655 64.90(3)
P2 Hf2 Hf1 1_554 . 122.44(9)
P2 Hf2 Hf1 5_666 . 119.81(8)
P2 Hf2 Hf1 5_656 . 119.81(8)
P1 Hf2 Hf1 6_655 . 49.94(7)
P1 Hf2 Hf1 6_665 . 49.94(7)
Hf3 Hf2 Hf1 6_665 . 64.16(2)
Hf3 Hf2 Hf1 6_655 . 64.16(2)
Hf3 Hf2 Hf1 1_554 . 68.73(2)
Hf2 Hf2 Hf1 5_665 . 143.99(2)
Hf2 Hf2 Hf1 5_655 . 143.99(2)
P2 Hf2 Hf1 1_554 2 128.43(10)
P2 Hf2 Hf1 5_666 2 48.13(6)
P2 Hf2 Hf1 5_656 2 48.13(6)
P1 Hf2 Hf1 6_655 2 123.72(8)
P1 Hf2 Hf1 6_665 2 123.72(7)
Hf3 Hf2 Hf1 6_665 2 59.78(2)
Hf3 Hf2 Hf1 6_655 2 59.78(2)
Hf3 Hf2 Hf1 1_554 2 177.86(3)
Hf2 Hf2 Hf1 5_665 2 87.81(3)
Hf2 Hf2 Hf1 5_655 2 87.81(3)
Hf1 Hf2 Hf1 . 2 109.13(2)
P2 Hf3 P1 . 6_666 91.02(10)
P2 Hf3 P1 . 6_656 91.02(10)
P1 Hf3 P1 6_666 6_656 83.22(11)
P2 Hf3 P2 . 2_456 160.00(5)
P1 Hf3 P2 6_666 2_456 103.82(10)
P1 Hf3 P2 6_656 2_456 103.82(10)
P2 Hf3 Hf2 . 6_656 111.83(7)
P1 Hf3 Hf2 6_666 6_656 157.01(9)
P1 Hf3 Hf2 6_656 6_656 98.26(6)
P2 Hf3 Hf2 2_456 6_656 53.42(5)
P2 Hf3 Hf2 . 6_666 111.83(7)
P1 Hf3 Hf2 6_666 6_666 98.26(6)
P1 Hf3 Hf2 6_656 6_666 157.01(9)
P2 Hf3 Hf2 2_456 6_666 53.42(5)
Hf2 Hf3 Hf2 6_656 6_666 71.60(2)
P2 Hf3 P1 . . 77.75(11)
P1 Hf3 P1 6_666 . 137.24(5)
P1 Hf3 P1 6_656 . 137.24(5)
P2 Hf3 P1 2_456 . 82.25(11)
Hf2 Hf3 P1 6_656 . 51.28(5)
Hf2 Hf3 P1 6_666 . 51.28(5)
P2 Hf3 Hf2 . 1_556 53.26(8)
P1 Hf3 Hf2 6_666 1_556 53.96(7)
P1 Hf3 Hf2 6_656 1_556 53.96(7)
P2 Hf3 Hf2 2_456 1_556 146.74(8)
Hf2 Hf3 Hf2 6_656 1_556 143.137(12)
Hf2 Hf3 Hf2 6_666 1_556 143.137(12)
P1 Hf3 Hf2 . 1_556 131.01(8)
P2 Hf3 Hf1 . 5_556 141.62(4)
P1 Hf3 Hf1 6_666 5_556 96.87(7)
P1 Hf3 Hf1 6_656 5_556 53.11(8)
P2 Hf3 Hf1 2_456 5_556 50.73(6)
Hf2 Hf3 Hf1 6_656 5_556 67.03(2)
Hf2 Hf3 Hf1 6_666 5_556 104.12(2)
P1 Hf3 Hf1 . 5_556 117.54(6)
Hf2 Hf3 Hf1 1_556 5_556 103.07(2)
P2 Hf3 Hf1 . 5_566 141.62(4)
P1 Hf3 Hf1 6_666 5_566 53.11(8)
P1 Hf3 Hf1 6_656 5_566 96.87(7)
P2 Hf3 Hf1 2_456 5_566 50.73(6)
Hf2 Hf3 Hf1 6_656 5_566 104.12(2)
Hf2 Hf3 Hf1 6_666 5_566 67.03(2)
P1 Hf3 Hf1 . 5_566 117.54(6)
Hf2 Hf3 Hf1 1_556 5_566 103.07(2)
Hf1 Hf3 Hf1 5_556 5_566 65.65(2)
P2 Hf3 Hf1 . 6_666 49.22(6)
P1 Hf3 Hf1 6_666 6_666 94.48(7)
P1 Hf3 Hf1 6_656 6_666 140.21(8)
P2 Hf3 Hf1 2_456 6_666 115.17(7)
Hf2 Hf3 Hf1 6_656 6_666 98.63(2)
Hf2 Hf3 Hf1 6_666 6_666 62.73(2)
P1 Hf3 Hf1 . 6_666 47.41(5)
Hf2 Hf3 Hf1 1_556 6_666 92.90(3)
Hf1 Hf3 Hf1 5_556 6_666 163.84(2)
Hf1 Hf3 Hf1 5_566 6_666 113.390(13)
P2 Hf3 Hf1 . 6_656 49.22(6)
P1 Hf3 Hf1 6_666 6_656 140.21(8)
P1 Hf3 Hf1 6_656 6_656 94.48(7)
P2 Hf3 Hf1 2_456 6_656 115.17(7)
Hf2 Hf3 Hf1 6_656 6_656 62.73(2)
Hf2 Hf3 Hf1 6_666 6_656 98.63(2)
P1 Hf3 Hf1 . 6_656 47.41(5)
Hf2 Hf3 Hf1 1_556 6_656 92.90(3)
Hf1 Hf3 Hf1 5_556 6_656 113.390(13)
Hf1 Hf3 Hf1 5_566 6_656 163.84(2)
Hf1 Hf3 Hf1 6_666 6_656 62.64(2)
Hf1 P1 Hf1 6_666 6_656 85.17(11)
Hf1 P1 Hf2 6_666 6_656 137.1(2)
Hf1 P1 Hf2 6_656 6_656 79.76(5)
Hf1 P1 Hf2 6_666 6_666 79.76(5)
Hf1 P1 Hf2 6_656 6_666 137.1(2)
Hf2 P1 Hf2 6_656 6_666 84.61(12)
Hf1 P1 Hf3 6_666 6_655 148.2(2)
Hf1 P1 Hf3 6_656 6_655 87.19(5)
Hf2 P1 Hf3 6_656 6_655 71.00(6)
Hf2 P1 Hf3 6_666 6_655 124.63(15)
Hf1 P1 Hf3 6_666 6_665 87.19(5)
Hf1 P1 Hf3 6_656 6_665 148.2(2)
Hf2 P1 Hf3 6_656 6_665 124.63(15)
Hf2 P1 Hf3 6_666 6_665 71.00(6)
Hf3 P1 Hf3 6_655 6_665 83.22(11)
Hf1 P1 Hf1 6_666 2 73.33(9)
Hf1 P1 Hf1 6_656 2 73.33(9)
Hf2 P1 Hf1 6_656 2 137.12(6)
Hf2 P1 Hf1 6_666 2 137.12(6)
Hf3 P1 Hf1 6_655 2 74.89(9)
Hf3 P1 Hf1 6_665 2 74.89(9)
Hf1 P1 Hf3 6_666 . 73.42(9)
Hf1 P1 Hf3 6_656 . 73.42(9)
Hf2 P1 Hf3 6_656 . 63.87(8)
Hf2 P1 Hf3 6_666 . 63.87(8)
Hf3 P1 Hf3 6_655 . 133.14(8)
Hf3 P1 Hf3 6_665 . 133.14(8)
Hf1 P1 Hf3 2 . 134.28(14)
Hf2 P2 Hf2 1_556 5_666 79.39(9)
Hf2 P2 Hf2 1_556 5_656 79.39(9)
Hf2 P2 Hf2 5_666 5_656 86.29(12)
Hf2 P2 Hf3 1_556 . 73.03(11)
Hf2 P2 Hf3 5_666 . 128.43(10)
Hf2 P2 Hf3 5_656 . 128.43(10)
Hf2 P2 Hf1 1_556 6_656 130.35(10)
Hf2 P2 Hf1 5_666 6_656 145.8(2)
Hf2 P2 Hf1 5_656 6_656 84.14(5)
Hf3 P2 Hf1 . 6_656 81.90(10)
Hf2 P2 Hf1 1_556 6_666 130.35(10)
Hf2 P2 Hf1 5_666 6_666 84.14(5)
Hf2 P2 Hf1 5_656 6_666 145.8(2)
Hf3 P2 Hf1 . 6_666 81.90(10)
Hf1 P2 Hf1 6_656 6_666 85.62(11)
Hf2 P2 Hf3 1_556 2_556 137.2(2)
Hf2 P2 Hf3 5_666 2_556 69.85(10)
Hf2 P2 Hf3 5_656 2_556 69.85(10)
Hf3 P2 Hf3 . 2_556 149.75(15)
Hf1 P2 Hf3 6_656 2_556 76.06(9)
Hf1 P2 Hf3 6_666 2_556 76.06(9)

loop_
_geom_bond_atom_site_label_1
_geom_bond_atom_site_label_2
_geom_bond_site_symmetry_2
_geom_bond_distance
_geom_bond_publ_flag
Hf1 P2 6_665 2.627(3) yes
Hf1 P2 6_655 2.627(3) yes
Hf1 P1 6_665 2.638(3) yes
Hf1 P1 6_655 2.638(3) yes
Hf1 P1 2_455 2.729(4) yes
Hf1 Hf1 5 3.2057(11) yes
Hf1 Hf1 5_565 3.2057(11) yes
Hf1 Hf3 5_556 3.2938(9) yes
Hf1 Hf3 5_566 3.2938(9) yes
Hf1 Hf2 . 3.3923(12) yes
Hf1 Hf3 6_665 3.4347(8) yes
Hf1 Hf3 6_655 3.4347(8) yes
Hf2 P2 1_554 2.599(4) yes
Hf2 P2 5_666 2.611(3) yes
Hf2 P2 5_656 2.611(3) yes
Hf2 P1 6_655 2.652(3) yes
Hf2 P1 6_665 2.652(3) yes
Hf2 Hf3 6_665 3.0521(8) yes
Hf2 Hf3 6_655 3.0521(8) yes
Hf2 Hf3 1_554 3.1016(10) yes
Hf2 Hf2 5_665 3.3274(12) yes
Hf2 Hf2 5_655 3.3274(12) yes
Hf2 Hf1 2 3.5097(10) yes
Hf3 P2 . 2.614(4) yes
Hf3 P1 6_666 2.689(3) yes
Hf3 P1 6_656 2.689(3) yes
Hf3 P2 2_456 2.718(4) yes
Hf3 Hf2 6_656 3.0521(8) yes
Hf3 Hf2 6_666 3.0521(8) yes
Hf3 P1 . 3.077(4) yes
Hf3 Hf2 1_556 3.1016(10) yes
Hf3 Hf1 5_556 3.2938(9) yes
Hf3 Hf1 5_566 3.2938(9) yes
Hf3 Hf1 6_666 3.4347(8) yes
Hf3 Hf1 6_656 3.4347(8) yes
P1 Hf1 6_666 2.638(3) yes
P1 Hf1 6_656 2.638(3) yes
P1 Hf2 6_656 2.652(3) yes
P1 Hf2 6_666 2.652(3) yes
P1 Hf3 6_655 2.689(3) yes
P1 Hf3 6_665 2.689(3) yes
P1 Hf1 2 2.729(4) yes
P2 Hf2 1_556 2.599(4) yes
P2 Hf2 5_666 2.611(3) yes
P2 Hf2 5_656 2.611(3) yes
P2 Hf1 6_656 2.627(3) yes
P2 Hf1 6_666 2.627(3) yes
P2 Hf3 2_556 2.718(4) yes
